data_4134815
loop_
_publ_author_name
'Mao, Lingling'
'Guo, Peijun'
'Kepenekian, Mika\"el'
'Spanopoulos, Ioannis'
'He, Yihui'
'Katan, Claudine'
'Even, Jacky'
'Schaller, Richard D.'
'Seshadri, Ram'
'Stoumpos, Constantinos C.'
'Kanatzidis, Mercouri G.'

_publ_section_title
;
 Organic Cation Alloying on Intralayer A and Interlayer A' sites in 2D
 Hybrid Dion-Jacobson Lead Bromide Perovskites
 (A')(A)Pb<sub>2</sub>Br<sub>7</sub>.
;
_journal_name_full 'Journal of the American Chemical Society'
_journal_paper_doi 10.1021/jacs.0c01625
_journal_year 2020
_chemical_formula_moiety '0.5(Br14 Pb4), C N, C12'
_chemical_formula_sum 'C7 H22 Br7 N4 Pb2'
_chemical_formula_weight 1136.03
_space_group_crystal_system monoclinic
_space_group_IT_number 5
_space_group_name_Hall 'C 2y'
_space_group_name_H-M_alt 'C 1 2 1'
_atom_sites_solution_primary direct
_audit_creation_date 2018-10-01
_audit_creation_method
;
Olex2 1.2
(compiled 2015.01.26 svn.r3150 for OlexSys, GUI svn.r4998)
;
_cell_angle_alpha 90
_cell_angle_beta 89.983(4)
_cell_angle_gamma 90
_cell_formula_units_Z 2
_cell_length_a 8.4121(8)
_cell_length_b 8.4176(9)
_cell_length_c 15.9228(19)
_cell_measurement_reflns_used 3486
_cell_measurement_temperature 293(2)
_cell_measurement_theta_max 28.20
_cell_measurement_theta_min 2.56
_cell_volume 1127.5(2)
_computing_molecular_graphics 'Olex2 (Dolomanov et al., 2009)'
_computing_publication_material 'Olex2 (Dolomanov et al., 2009)'
_computing_structure_refinement 'XL (Sheldrick, 2008)'
_computing_structure_solution 'XS (Sheldrick, 2008)'
_diffrn_ambient_temperature 293.0
_diffrn_measured_fraction_theta_full 0.988
_diffrn_measured_fraction_theta_max 0.980
_diffrn_measurement_device_type 'Bruker APEX-II CCD'
_diffrn_measurement_method '\f and \w scans'
_diffrn_radiation_type MoK\a
_diffrn_radiation_wavelength 0.71073
_diffrn_reflns_av_R_equivalents 0.0365
_diffrn_reflns_av_unetI/netI 0.0536
_diffrn_reflns_Laue_measured_fraction_full 0.988
_diffrn_reflns_Laue_measured_fraction_max 0.980
_diffrn_reflns_limit_h_max 11
_diffrn_reflns_limit_h_min -10
_diffrn_reflns_limit_k_max 11
_diffrn_reflns_limit_k_min -11
_diffrn_reflns_limit_l_max 21
_diffrn_reflns_limit_l_min -21
_diffrn_reflns_number 4756
_diffrn_reflns_point_group_measured_fraction_full 0.979
_diffrn_reflns_point_group_measured_fraction_max 0.968
_diffrn_reflns_theta_full 26.000
_diffrn_reflns_theta_max 28.364
_diffrn_reflns_theta_min 1.279
_diffrn_standards_number 0
_exptl_absorpt_coefficient_mu 27.312
_exptl_absorpt_correction_T_max 0.5598
_exptl_absorpt_correction_T_min 0.2639
_exptl_absorpt_correction_type numerical
_exptl_absorpt_process_details
;
SADABS-2016/2 (Bruker,2016/2) was used for absorption correction.
wR2(int) was 0.1223 before and 0.0642 after correction.
The Ratio of minimum to maximum transmission is 0.4714.
The \l/2 correction factor is Not present.
;
_exptl_crystal_colour yellow
_exptl_crystal_colour_primary yellow
_exptl_crystal_density_diffrn 3.346
_exptl_crystal_description plate
_exptl_crystal_F_000 1002
_exptl_crystal_size_max 0.118
_exptl_crystal_size_mid 0.047
_exptl_crystal_size_min 0.036
_refine_diff_density_max 2.142
_refine_diff_density_min -1.926
_refine_diff_density_rms 0.317
_refine_ls_abs_structure_details
;
 Flack x determined using 1097 quotients [(I+)-(I-)]/[(I+)+(I-)]
 (Parsons and Flack (2004), Acta Cryst. A60, s61).
;
_refine_ls_abs_structure_Flack 0.47(2)
_refine_ls_extinction_coef 0.0009(4)
_refine_ls_extinction_expression Fc^*^=kFc[1+0.001xFc^2^\l^3^/sin(2\q)]^-1/4^
_refine_ls_extinction_method SHELXL
_refine_ls_goodness_of_fit_ref 1.104
_refine_ls_hydrogen_treatment undef
_refine_ls_matrix_type full
_refine_ls_number_parameters 65
_refine_ls_number_reflns 2707
_refine_ls_number_restraints 20
_refine_ls_restrained_S_all 1.102
_refine_ls_R_factor_all 0.0473
_refine_ls_R_factor_gt 0.0443
_refine_ls_shift/su_max 0.000
_refine_ls_shift/su_mean 0.000
_refine_ls_structure_factor_coef Fsqd
_refine_ls_weighting_details 'w=1/[\s^2^(Fo^2^)+(0.0950P)^2^+1.6060P] where P=(Fo^2^+2Fc^2^)/3'
_refine_ls_weighting_scheme calc
_refine_ls_wR_factor_gt 0.1365
_refine_ls_wR_factor_ref 0.1419
_reflns_Friedel_coverage 0.853
_reflns_Friedel_fraction_full 0.969
_reflns_Friedel_fraction_max 0.955
_reflns_number_gt 2491
_reflns_number_total 2707
_reflns_threshold_expression 'I > 2\s(I)'
_cod_data_source_file ja0c01625_si_008.cif
_cod_data_source_block c2
_cod_database_code 4134815
_shelxl_version_number 2013-4
_shelx_space_group_comment
;
The symmetry employed for this shelxl refinement is uniquely defined
by the following loop, which should always be used as a source of
symmetry information in preference to the above space-group names.
They are only intended as comments.
;
_shelx_estimated_absorpt_t_max 0.440
_shelx_estimated_absorpt_t_min 0.141
_olex2_refinement_description
;
1. Restrained distances
 N1-C1
 1.5 with sigma of 0.02
 C2-C3 = C3-C4
 1.5 with sigma of 0.02
 C3-C4 = C4-C5
 1.5 with sigma of 0.02
 C4-C5 = C5-C6
 1.5 with sigma of 0.02
 C5-C6 = C6-C7
 1.5 with sigma of 0.02
 C6-C7 = C7-C2
 1.5 with sigma of 0.02
 C7-C2 = C2-C3
 1.5 with sigma of 0.02
 C2-C4
 2.53 with sigma of 0.04
 C3-C5
 2.516 with sigma of 0.04
 C4-C6
 2.558 with sigma of 0.04
 C5-C7
 2.544 with sigma of 0.04
 C6-C2
 2.516 with sigma of 0.04
 C7-C3
 2.544 with sigma of 0.04
2. Uiso/Uaniso restraints and constraints
Uiso(N1) = Uiso(C1)
Uiso(C2) = Uiso(C3) = Uiso(C4) = Uiso(C5) = Uiso(C6) = Uiso(C7)
;
_olex2_submission_special_instructions 'No special instructions were received'

loop_
_space_group_symop_operation_xyz
'x, y, z'
'-x, y, -z'
'x+1/2, y+1/2, z'
'-x+1/2, y+1/2, -z'

loop_
_atom_site_label
_atom_site_type_symbol
_atom_site_fract_x
_atom_site_fract_y
_atom_site_fract_z
_atom_site_U_iso_or_equiv
_atom_site_adp_type
_atom_site_occupancy
_atom_site_site_symmetry_order
_atom_site_calc_flag
_atom_site_refinement_flags_posn
_atom_site_refinement_flags_adp
_atom_site_refinement_flags_occupancy
_atom_site_disorder_assembly
_atom_site_disorder_group
Pb1 Pb 0.49999(4) 0.2524(6) 0.31065(3) 0.0352(3) Uani 1 1 d . . . . .
Br3 Br 0.5000 0.260(2) 0.5000 0.0839(11) Uani 1 2 d S T P . .
Br4 Br 0.7577(12) 0.4963(4) 0.3121(8) 0.0893(13) Uani 1 1 d . . . . .
Br5 Br 0.2425(12) 0.4963(4) 0.3106(8) 0.0883(13) Uani 1 1 d . . . . .
Br6 Br 0.5000(6) 0.2625(19) 0.12752(16) 0.1330(15) Uani 1 1 d . . . . .
N1 N 0.5000 0.66(2) 0.5000 0.33(4) Uiso 1 2 d DS T P . .
C1 C 0.5000 0.84(2) 0.5000 0.33(4) Uiso 1 2 d DS T P . .
C3 C 0.502(9) 0.789(10) 0.151(4) 0.29(2) Uiso 1 1 d D . . . .
C5 C 0.667(7) 0.829(9) 0.017(5) 0.29(2) Uiso 1 1 d D . . . .
C6 C 0.547(9) 0.720(10) -0.022(3) 0.29(2) Uiso 1 1 d D . . . .
C2 C 0.441(10) 0.634(11) 0.121(5) 0.29(2) Uiso 1 1 d D . . . .
C4 C 0.636(9) 0.872(9) 0.108(5) 0.29(2) Uiso 1 1 d D . . . .
C7 C 0.482(12) 0.588(8) 0.032(6) 0.29(2) Uiso 1 1 d D . . . .

loop_
_atom_site_aniso_label
_atom_site_aniso_U_11
_atom_site_aniso_U_22
_atom_site_aniso_U_33
_atom_site_aniso_U_23
_atom_site_aniso_U_13
_atom_site_aniso_U_12
Pb1 0.0307(3) 0.0287(3) 0.0461(4) -0.0040(5) -0.00036(19) 0.0002(4)
Br3 0.110(3) 0.101(3) 0.0405(12) 0.000 -0.0017(14) 0.000
Br4 0.076(2) 0.073(2) 0.119(4) -0.0110(18) 0.012(2) -0.0502(16)
Br5 0.076(2) 0.077(2) 0.113(3) -0.0124(18) -0.0138(19) 0.0498(17)
Br6 0.183(3) 0.170(4) 0.0463(12) 0.016(5) -0.0004(14) 0.004(7)

loop_
_atom_type_symbol
_atom_type_description
_atom_type_scat_dispersion_real
_atom_type_scat_dispersion_imag
_atom_type_scat_source
C C 0.0033 0.0016 'International Tables Vol C Tables 4.2.6.8 and 6.1.1.4'
H H 0.0000 0.0000 'International Tables Vol C Tables 4.2.6.8 and 6.1.1.4'
N N 0.0061 0.0033 'International Tables Vol C Tables 4.2.6.8 and 6.1.1.4'
Br Br -0.2901 2.4595 'International Tables Vol C Tables 4.2.6.8 and 6.1.1.4'
Pb Pb -3.3944 10.1111 'International Tables Vol C Tables 4.2.6.8 and 6.1.1.4'

loop_
_geom_angle_atom_site_label_1
_geom_angle_atom_site_label_2
_geom_angle_atom_site_label_3
_geom_angle
_geom_angle_site_symmetry_1
_geom_angle_site_symmetry_3
_geom_angle_publ_flag
Br4 Pb1 Br3 88.7(3) . . ?
Br4 Pb1 Br3 90.4(3) 3_445 . ?
Br4 Pb1 Br4 176.7(4) 3_445 . ?
Br4 Pb1 Br5 90.07(8) 3_445 . ?
Br4 Pb1 Br5 86.8(4) 3_445 3_545 ?
Br5 Pb1 Br3 89.2(3) . . ?
Br5 Pb1 Br3 90.9(3) 3_545 . ?
Br5 Pb1 Br4 90.02(7) 3_545 . ?
Br5 Pb1 Br4 93.1(4) . . ?
Br5 Pb1 Br5 176.9(4) 3_545 . ?
Br6 Pb1 Br3 177.1(5) . . ?
Br6 Pb1 Br4 89.3(3) . . ?
Br6 Pb1 Br4 91.7(3) . 3_445 ?
Br6 Pb1 Br5 91.2(3) . 3_545 ?
Br6 Pb1 Br5 88.8(3) . . ?
Pb1 Br3 Pb1 177.6(6) 2_656 . ?
Pb1 Br4 Pb1 176.7(4) 3 . ?
Pb1 Br5 Pb1 176.9(4) 3_455 . ?
C2 C3 C4 121(3) . . ?
C6 C5 C6 30(3) . 2_655 ?
C6 C5 C4 115(3) . . ?
C4 C5 C6 86(4) . 2_655 ?
C5 C6 C5 108(6) . 2_655 ?
C5 C6 C2 126(7) . 2_655 ?
C5 C6 C7 117(4) . . ?
C6 C6 C5 104(5) 2_655 . ?
C6 C6 C5 46(4) 2_655 2_655 ?
C6 C6 C2 129(9) 2_655 2_655 ?
C6 C6 C7 50(4) 2_655 . ?
C6 C6 C7 86(7) 2_655 2_655 ?
C2 C6 C5 106(5) 2_655 2_655 ?
C7 C6 C5 90(4) . 2_655 ?
C7 C6 C5 143(9) 2_655 . ?
C7 C6 C5 104(7) 2_655 2_655 ?
C7 C6 C2 103(8) . 2_655 ?
C7 C6 C2 58(3) 2_655 2_655 ?
C7 C6 C7 45(9) 2_655 . ?
C3 C2 C6 85(5) . 2_655 ?
C3 C2 C7 117(3) . . ?
C7 C2 C6 41(3) . 2_655 ?
C3 C4 C5 117(3) . . ?
C6 C7 C6 44(6) 2_655 . ?
C6 C7 C2 81(5) 2_655 . ?
C2 C7 C6 115(3) . . ?
C7 C7 C6 50(4) 2_655 . ?
C7 C7 C6 85(7) 2_655 2_655 ?
C7 C7 C2 165(4) 2_655 . ?

loop_
_geom_bond_atom_site_label_1
_geom_bond_atom_site_label_2
_geom_bond_distance
_geom_bond_site_symmetry_2
_geom_bond_publ_flag
Pb1 Br3 3.0157(7) . ?
Pb1 Br4 2.967(7) 3_445 ?
Pb1 Br4 2.986(7) . ?
Pb1 Br5 2.968(7) 3_545 ?
Pb1 Br5 2.984(7) . ?
Pb1 Br6 2.917(3) . ?
Br3 Pb1 3.0156(7) 2_656 ?
Br4 Pb1 2.967(7) 3 ?
Br5 Pb1 2.968(7) 3_455 ?
N1 C1 1.48(3) . ?
C3 C2 1.487(19) . ?
C3 C4 1.494(19) . ?
C5 C6 1.497(19) . ?
C5 C6 2.02(9) 2_655 ?
C5 C4 1.508(19) . ?
C6 C5 2.02(9) 2_655 ?
C6 C6 1.05(12) 2_655 ?
C6 C2 1.74(8) 2_655 ?
C6 C7 1.15(7) 2_655 ?
C6 C7 1.509(19) . ?
C2 C6 1.74(8) 2_655 ?
C2 C7 1.497(19) . ?
C7 C6 1.15(7) 2_655 ?
C7 C7 1.08(18) 2_655 ?

loop_
_geom_torsion_atom_site_label_1
_geom_torsion_atom_site_label_2
_geom_torsion_atom_site_label_3
_geom_torsion_atom_site_label_4
_geom_torsion
_geom_torsion_site_symmetry_1
_geom_torsion_site_symmetry_2
_geom_torsion_site_symmetry_3
_geom_torsion_site_symmetry_4
_geom_torsion_publ_flag
C3 C2 C7 C6 -42(11) . . . 2_655 ?
C3 C2 C7 C6 -14(15) . . . . ?
C3 C2 C7 C7 -19(66) . . . 2_655 ?
C5 C6 C7 C6 85(7) . . . 2_655 ?
C5 C6 C7 C6 -25(7) 2_655 . . 2_655 ?
C5 C6 C7 C2 -67(9) 2_655 . . . ?
C5 C6 C7 C2 43(11) . . . . ?
C5 C6 C7 C7 -139(12) . . . 2_655 ?
C5 C6 C7 C7 111(12) 2_655 . . 2_655 ?
C6 C5 C6 C5 48(3) 2_655 . . 2_655 ?
C6 C5 C6 C2 174(10) 2_655 . . 2_655 ?
C6 C5 C6 C7 -103(14) 2_655 . . 2_655 ?
C6 C5 C6 C7 -52(6) 2_655 . . . ?
C6 C5 C4 C3 13(8) 2_655 . . . ?
C6 C5 C4 C3 6(12) . . . . ?
C6 C6 C7 C2 -42(10) 2_655 . . . ?
C6 C6 C7 C7 136(17) 2_655 . . 2_655 ?
C6 C2 C7 C6 28(8) 2_655 . . . ?
C6 C2 C7 C7 23(57) 2_655 . . 2_655 ?
C2 C3 C4 C5 23(14) . . . . ?
C2 C6 C7 C6 -131(10) 2_655 . . 2_655 ?
C2 C6 C7 C2 -173(7) 2_655 . . . ?
C2 C6 C7 C7 5(12) 2_655 . . 2_655 ?
C4 C3 C2 C6 -45(11) . . . 2_655 ?
C4 C3 C2 C7 -19(16) . . . . ?
C4 C5 C6 C5 60(8) . . . 2_655 ?
C4 C5 C6 C6 13(9) . . . 2_655 ?
C4 C5 C6 C2 -173(7) . . . 2_655 ?
C4 C5 C6 C7 -90(14) . . . 2_655 ?
C4 C5 C6 C7 -39(10) . . . . ?
C7 C6 C7 C6 -136(17) 2_655 . . 2_655 ?
C7 C6 C7 C2 -178(18) 2_655 . . . ?
